data_7211642
loop_
_publ_author_name
'Clarke, Caroline S.'
'Haynes, Delia A.'
'Smith, J. Nicholas B.'
'Batsanov, Andrei S.'
'Howard, Judith A. K.'
'Pascu, Sofia I.'
'Rawson, Jeremy M.'

_publ_section_title
;
 The effect of fluorinated aryl substituents on the crystal structures of
 1,2,3,5-dithiadiazolyl radicals
;
_journal_issue 1
_journal_name_full CrystEngComm
_journal_page_first 172
_journal_paper_doi 10.1039/b911636b
_journal_volume 12
_journal_year 2010
_chemical_formula_moiety 'C7 H3 F2 N2 S2'
_chemical_formula_sum 'C7 H3 F2 N2 S2'
_chemical_formula_weight 217.23
_chemical_name_systematic
;
3,5-difluoro-1,2,3,5-dithiadiazolyl
;
_space_group_IT_number 2
_symmetry_cell_setting triclinic
_symmetry_space_group_name_Hall '-P 1'
_symmetry_space_group_name_H-M 'P -1'
_atom_sites_solution_hydrogens geom
_atom_sites_solution_primary direct
_atom_sites_solution_secondary difmap
_cell_angle_alpha 66.79(3)
_cell_angle_beta 84.17(3)
_cell_angle_gamma 80.40(3)
_cell_formula_units_Z 8
_cell_length_a 7.058(3)
_cell_length_b 15.045(5)
_cell_length_c 16.258(6)
_cell_measurement_reflns_used 30
_cell_measurement_temperature 200(2)
_cell_measurement_theta_max 22.24
_cell_measurement_theta_min 14.36
_cell_volume 1563.2(11)
_computing_cell_refinement 'AFC Control Software (Rigaku/MSC, 1995)'
_computing_data_collection 'AFC Control Software (Rigaku/MSC, 1995)'
_computing_data_reduction 'TEXSAN (Rigaku/MSC, 1995)'
_computing_molecular_graphics 'SHELXTL (Bruker, 2000)'
_computing_publication_material SHELXTL
_computing_structure_refinement 'SHELXL97 (Sheldrick, 1997)'
_computing_structure_solution 'SHELXS97 (Sheldrick, 1997)'
_diffrn_ambient_temperature 200(2)
_diffrn_measured_fraction_theta_full 0.999
_diffrn_measured_fraction_theta_max 0.999
_diffrn_measurement_device_type 'Rigaku AFC-7R'
_diffrn_measurement_method \w-2\q
_diffrn_radiation_monochromator graphite
_diffrn_radiation_source 'fine-focus sealed tube'
_diffrn_radiation_type MoK\a
_diffrn_radiation_wavelength 0.71073
_diffrn_reflns_av_R_equivalents 0.0496
_diffrn_reflns_av_sigmaI/netI 0.0866
_diffrn_reflns_limit_h_max 8
_diffrn_reflns_limit_h_min -8
_diffrn_reflns_limit_k_max 0
_diffrn_reflns_limit_k_min -17
_diffrn_reflns_limit_l_max 17
_diffrn_reflns_limit_l_min -19
_diffrn_reflns_number 5739
_diffrn_reflns_theta_full 25.00
_diffrn_reflns_theta_max 25.00
_diffrn_reflns_theta_min 2.56
_diffrn_standards_decay_% 0.3
_diffrn_standards_interval_count 200
_diffrn_standards_number 3
_exptl_absorpt_coefficient_mu 0.659
_exptl_absorpt_correction_type none
_exptl_crystal_colour red
_exptl_crystal_density_diffrn 1.846
_exptl_crystal_density_method 'not measured'
_exptl_crystal_description block
_exptl_crystal_F_000 872
_exptl_crystal_size_max 0.25
_exptl_crystal_size_mid 0.15
_exptl_crystal_size_min 0.14
_refine_diff_density_max 1.151
_refine_diff_density_min -0.363
_refine_diff_density_rms 0.123
_refine_ls_extinction_method none
_refine_ls_goodness_of_fit_ref 1.045
_refine_ls_hydrogen_treatment constr
_refine_ls_matrix_type full
_refine_ls_number_parameters 469
_refine_ls_number_reflns 5509
_refine_ls_number_restraints 0
_refine_ls_restrained_S_all 1.045
_refine_ls_R_factor_all 0.1235
_refine_ls_R_factor_gt 0.0727
_refine_ls_shift/su_max 0.000
_refine_ls_shift/su_mean 0.000
_refine_ls_structure_factor_coef Fsqd
_refine_ls_weighting_details 'calc w=1/[\s^2^(Fo^2^)+(0.1033P)^2^] where P=(Fo^2^+2Fc^2^)/3'
_refine_ls_weighting_scheme calc
_refine_ls_wR_factor_gt 0.1691
_refine_ls_wR_factor_ref 0.2024
_reflns_number_gt 3376
_reflns_number_total 5509
_reflns_threshold_expression I>2\s(I)
_cod_data_source_file b911636b.txt
_cod_data_source_block 6
_cod_original_cell_volume 1563.2(10)
_cod_database_code 7211642

loop_
_symmetry_equiv_pos_as_xyz
'x, y, z'
'-x, -y, -z'

loop_
_atom_site_label
_atom_site_type_symbol
_atom_site_fract_x
_atom_site_fract_y
_atom_site_fract_z
_atom_site_U_iso_or_equiv
_atom_site_adp_type
_atom_site_occupancy
_atom_site_symmetry_multiplicity
_atom_site_calc_flag
_atom_site_refinement_flags
S11 S 0.2839(3) 0.49913(12) 0.23442(12) 0.0368(5) Uani 1 1 d .
S12 S 0.3043(3) 0.53777(12) 0.09571(12) 0.0366(5) Uani 1 1 d .
N11 N 0.3434(8) 0.3829(4) 0.2576(3) 0.0310(13) Uani 1 1 d .
N12 N 0.3706(8) 0.4265(4) 0.1021(4) 0.0330(13) Uani 1 1 d .
C10 C 0.3832(9) 0.3596(4) 0.1862(4) 0.0271(14) Uani 1 1 d .
C11 C 0.4471(9) 0.2563(4) 0.2010(4) 0.0256(14) Uani 1 1 d .
C12 C 0.4385(9) 0.1847(4) 0.2874(4) 0.0250(14) Uani 1 1 d .
H12A H 0.3874 0.2015 0.3365 0.030 Uiso 1 1 calc R
C13 C 0.5057(9) 0.0890(5) 0.2999(4) 0.0295(15) Uani 1 1 d .
F13 F 0.5006(6) 0.0202(3) 0.3833(3) 0.0491(12) Uani 1 1 d .
C14 C 0.5812(9) 0.0609(5) 0.2316(5) 0.0306(15) Uani 1 1 d .
H14A H 0.6260 -0.0056 0.2418 0.037 Uiso 1 1 calc R
C15 C 0.5894(9) 0.1332(5) 0.1476(5) 0.0335(16) Uani 1 1 d .
F15 F 0.6685(7) 0.1076(3) 0.0789(3) 0.0509(12) Uani 1 1 d .
C16 C 0.5232(9) 0.2301(5) 0.1301(4) 0.0287(15) Uani 1 1 d .
H16A H 0.5294 0.2781 0.0709 0.034 Uiso 1 1 calc R
S21 S 0.7170(3) 0.51696(12) 0.23426(12) 0.0335(4) Uani 1 1 d .
S22 S 0.7340(3) 0.56180(12) 0.09453(12) 0.0351(4) Uani 1 1 d .
N21 N 0.7976(8) 0.4029(4) 0.2527(4) 0.0314(13) Uani 1 1 d .
N22 N 0.8170(8) 0.4534(4) 0.0969(4) 0.0328(13) Uani 1 1 d .
C20 C 0.8402(9) 0.3846(5) 0.1794(4) 0.0282(15) Uani 1 1 d .
C21 C 0.9235(8) 0.2846(4) 0.1883(4) 0.0241(14) Uani 1 1 d .
C22 C 0.9214(9) 0.2078(5) 0.2726(4) 0.0290(15) Uani 1 1 d .
H22A H 0.8690 0.2193 0.3243 0.035 Uiso 1 1 calc R
C23 C 0.9970(10) 0.1153(5) 0.2785(4) 0.0323(16) Uani 1 1 d .
F23 F 0.9944(7) 0.0410(3) 0.3598(3) 0.0503(12) Uani 1 1 d .
C24 C 1.0748(9) 0.0940(5) 0.2073(5) 0.0333(16) Uani 1 1 d .
H24A H 1.1259 0.0292 0.2135 0.040 Uiso 1 1 calc R
C25 C 1.0753(9) 0.1708(5) 0.1262(4) 0.0299(15) Uani 1 1 d .
F25 F 1.1553(6) 0.1522(3) 0.0533(3) 0.0497(12) Uani 1 1 d .
C26 C 1.0013(9) 0.2656(5) 0.1142(4) 0.0322(16) Uani 1 1 d .
H26A H 1.0036 0.3167 0.0565 0.039 Uiso 1 1 calc R
S31 S -0.0809(3) 0.88682(12) 0.11100(11) 0.0341(4) Uani 1 1 d .
S32 S -0.0055(3) 0.73882(13) 0.13258(12) 0.0356(4) Uani 1 1 d .
N31 N -0.0815(8) 0.8677(4) 0.2170(3) 0.0314(13) Uani 1 1 d .
N32 N 0.0070(8) 0.7027(4) 0.2401(4) 0.0331(13) Uani 1 1 d .
C30 C -0.0387(8) 0.7745(4) 0.2709(4) 0.0250(14) Uani 1 1 d .
C31 C -0.0381(9) 0.7494(5) 0.3683(4) 0.0266(14) Uani 1 1 d .
C32 C -0.1093(9) 0.8196(5) 0.4029(4) 0.0277(14) Uani 1 1 d .
H32A H -0.1581 0.8838 0.3643 0.033 Uiso 1 1 calc R
C33 C -0.1087(9) 0.7955(5) 0.4937(4) 0.0319(16) Uani 1 1 d .
F33 F -0.1790(6) 0.8629(3) 0.5270(3) 0.0491(12) Uani 1 1 d .
C34 C -0.0425(9) 0.7034(5) 0.5525(4) 0.0348(17) Uani 1 1 d .
H34A H -0.0458 0.6870 0.6153 0.042 Uiso 1 1 calc R
C35 C 0.0291(10) 0.6360(5) 0.5152(5) 0.0343(16) Uani 1 1 d .
F35 F 0.0979(6) 0.5441(3) 0.5723(3) 0.0490(12) Uani 1 1 d .
C36 C 0.0333(9) 0.6548(5) 0.4262(4) 0.0307(15) Uani 1 1 d .
H36A H 0.0828 0.6055 0.4040 0.037 Uiso 1 1 calc R
S41 S 0.3583(3) 0.91035(12) 0.09295(11) 0.0321(4) Uani 1 1 d .
S42 S 0.4391(3) 0.76577(13) 0.10475(12) 0.0345(4) Uani 1 1 d .
N41 N 0.3722(8) 0.8837(4) 0.1997(4) 0.0315(13) Uani 1 1 d .
N42 N 0.4677(8) 0.7232(4) 0.2119(4) 0.0335(13) Uani 1 1 d .
C40 C 0.4310(9) 0.7895(5) 0.2483(4) 0.0286(15) Uani 1 1 d .
C41 C 0.4472(9) 0.7594(4) 0.3462(4) 0.0253(14) Uani 1 1 d .
C42 C 0.3757(9) 0.8234(5) 0.3873(4) 0.0262(14) Uani 1 1 d .
H42A H 0.3189 0.8879 0.3530 0.031 Uiso 1 1 calc R
C43 C 0.3874(9) 0.7930(5) 0.4777(5) 0.0340(16) Uani 1 1 d .
F43 F 0.3116(6) 0.8549(3) 0.5181(3) 0.0453(11) Uani 1 1 d .
C44 C 0.4691(9) 0.7006(5) 0.5308(4) 0.0323(16) Uani 1 1 d .
H44A H 0.4762 0.6804 0.5938 0.039 Uiso 1 1 calc R
C45 C 0.5397(9) 0.6395(5) 0.4875(4) 0.0321(16) Uani 1 1 d .
F45 F 0.6219(6) 0.5475(3) 0.5385(3) 0.0464(11) Uani 1 1 d .
C46 C 0.5323(9) 0.6652(5) 0.3969(4) 0.0296(15) Uani 1 1 d .
H46A H 0.5834 0.6203 0.3697 0.036 Uiso 1 1 calc R

loop_
_atom_site_aniso_label
_atom_site_aniso_U_11
_atom_site_aniso_U_22
_atom_site_aniso_U_33
_atom_site_aniso_U_23
_atom_site_aniso_U_13
_atom_site_aniso_U_12
S11 0.0458(11) 0.0250(9) 0.0401(10) -0.0160(8) 0.0024(8) 0.0001(8)
S12 0.0472(11) 0.0230(9) 0.0375(10) -0.0106(8) -0.0123(8) 0.0047(8)
N11 0.042(3) 0.021(3) 0.029(3) -0.012(2) 0.008(3) -0.001(2)
N12 0.044(4) 0.016(3) 0.034(3) -0.007(2) -0.006(3) 0.004(2)
C10 0.024(3) 0.022(3) 0.037(4) -0.014(3) 0.002(3) -0.002(3)
C11 0.025(3) 0.024(3) 0.034(4) -0.017(3) -0.001(3) -0.005(3)
C12 0.023(3) 0.022(3) 0.035(4) -0.015(3) 0.002(3) -0.007(3)
C13 0.035(4) 0.023(3) 0.031(4) -0.008(3) -0.004(3) -0.008(3)
F13 0.075(3) 0.024(2) 0.039(2) -0.0068(18) 0.004(2) 0.001(2)
C14 0.032(4) 0.018(3) 0.046(4) -0.017(3) -0.008(3) -0.001(3)
C15 0.033(4) 0.043(4) 0.035(4) -0.030(3) -0.008(3) 0.007(3)
F15 0.075(3) 0.047(3) 0.036(2) -0.028(2) -0.005(2) 0.012(2)
C16 0.028(4) 0.028(4) 0.031(4) -0.012(3) -0.007(3) -0.003(3)
S21 0.0427(11) 0.0227(9) 0.0382(10) -0.0152(8) -0.0105(8) 0.0017(8)
S22 0.0419(11) 0.0213(9) 0.0359(10) -0.0060(7) -0.0005(8) -0.0013(8)
N21 0.041(3) 0.020(3) 0.032(3) -0.009(2) -0.009(3) 0.004(2)
N22 0.041(3) 0.021(3) 0.032(3) -0.006(2) 0.002(3) -0.005(3)
C20 0.026(4) 0.029(4) 0.029(4) -0.012(3) -0.003(3) 0.002(3)
C21 0.020(3) 0.017(3) 0.030(3) -0.004(3) -0.005(3) -0.001(3)
C22 0.029(4) 0.035(4) 0.026(3) -0.015(3) 0.002(3) -0.003(3)
C23 0.035(4) 0.023(3) 0.032(4) -0.004(3) -0.006(3) -0.002(3)
F23 0.080(3) 0.024(2) 0.037(2) -0.0049(19) -0.002(2) -0.001(2)
C24 0.031(4) 0.029(4) 0.046(4) -0.023(3) -0.011(3) 0.006(3)
C25 0.029(4) 0.037(4) 0.032(4) -0.024(3) 0.002(3) -0.002(3)
F25 0.058(3) 0.057(3) 0.039(2) -0.032(2) 0.004(2) 0.009(2)
C26 0.032(4) 0.039(4) 0.026(4) -0.012(3) -0.003(3) -0.005(3)
S31 0.0432(11) 0.0287(9) 0.0290(9) -0.0125(7) -0.0067(8) 0.0057(8)
S32 0.0444(11) 0.0304(9) 0.0396(10) -0.0224(8) -0.0055(8) -0.0010(8)
N31 0.045(3) 0.023(3) 0.023(3) -0.007(2) -0.007(2) 0.003(3)
N32 0.041(3) 0.024(3) 0.038(3) -0.016(3) -0.008(3) -0.001(3)
C30 0.020(3) 0.026(3) 0.034(4) -0.017(3) 0.000(3) -0.003(3)
C31 0.024(3) 0.026(3) 0.031(4) -0.013(3) -0.004(3) -0.004(3)
C32 0.026(3) 0.022(3) 0.034(4) -0.009(3) -0.003(3) -0.003(3)
C33 0.030(4) 0.037(4) 0.030(4) -0.016(3) 0.002(3) -0.002(3)
F33 0.066(3) 0.044(3) 0.035(2) -0.021(2) 0.004(2) 0.007(2)
C34 0.031(4) 0.042(4) 0.026(4) -0.008(3) -0.002(3) -0.006(3)
C35 0.033(4) 0.022(4) 0.038(4) -0.001(3) -0.004(3) -0.004(3)
F35 0.065(3) 0.027(2) 0.046(3) -0.0007(19) -0.019(2) -0.003(2)
C36 0.029(4) 0.023(3) 0.039(4) -0.011(3) 0.001(3) -0.005(3)
S41 0.0443(10) 0.0257(9) 0.0263(9) -0.0109(7) -0.0012(7) -0.0031(8)
S42 0.0408(10) 0.0327(10) 0.0341(10) -0.0208(8) -0.0035(8) 0.0052(8)
N41 0.044(3) 0.025(3) 0.029(3) -0.014(2) -0.003(3) -0.004(3)
N42 0.040(3) 0.031(3) 0.033(3) -0.018(3) -0.007(3) 0.001(3)
C40 0.027(4) 0.028(4) 0.032(4) -0.013(3) -0.002(3) -0.001(3)
C41 0.023(3) 0.023(3) 0.030(4) -0.008(3) 0.000(3) -0.008(3)
C42 0.027(3) 0.027(3) 0.026(3) -0.011(3) -0.002(3) -0.006(3)
C43 0.030(4) 0.038(4) 0.039(4) -0.018(3) 0.002(3) -0.011(3)
F43 0.066(3) 0.039(2) 0.037(2) -0.023(2) 0.006(2) -0.006(2)
C44 0.033(4) 0.040(4) 0.022(3) -0.005(3) -0.003(3) -0.016(3)
C45 0.029(4) 0.029(4) 0.032(4) -0.002(3) -0.007(3) -0.008(3)
F45 0.053(3) 0.030(2) 0.043(2) -0.0002(19) -0.014(2) 0.0021(19)
C46 0.026(4) 0.024(3) 0.039(4) -0.012(3) -0.001(3) -0.004(3)

loop_
_atom_type_symbol
_atom_type_description
_atom_type_scat_dispersion_real
_atom_type_scat_dispersion_imag
_atom_type_scat_source
C C 0.0033 0.0016 'International Tables Vol C Tables 4.2.6.8 and 6.1.1.4'
H H 0.0000 0.0000 'International Tables Vol C Tables 4.2.6.8 and 6.1.1.4'
N N 0.0061 0.0033 'International Tables Vol C Tables 4.2.6.8 and 6.1.1.4'
F F 0.0171 0.0103 'International Tables Vol C Tables 4.2.6.8 and 6.1.1.4'
S S 0.1246 0.1234 'International Tables Vol C Tables 4.2.6.8 and 6.1.1.4'

loop_
_geom_angle_atom_site_label_1
_geom_angle_atom_site_label_2
_geom_angle_atom_site_label_3
_geom_angle
_geom_angle_site_symmetry_1
_geom_angle_site_symmetry_3
N11 S11 S12 94.3(2) . .
N11 S11 S21 88.9(2) . .
S12 S11 S21 90.30(9) . .
N11 S11 N32 156.6(2) . .
S12 S11 N32 98.79(12) . .
S21 S11 N32 110.29(12) . .
N11 S11 S32 155.2(2) . .
S12 S11 S32 72.67(8) . .
S21 S11 S32 111.69(7) . .
N32 S11 S32 26.20(10) . .
N11 S11 N42 144.0(2) . .
S12 S11 N42 91.51(12) . .
S21 S11 N42 55.52(10) . .
N32 S11 N42 55.28(13) . .
S32 S11 N42 59.37(10) . .
N11 S11 S21 99.6(2) . 1_455
S12 S11 S21 90.82(9) . 1_455
S21 S11 S21 171.33(8) . 1_455
N32 S11 S21 61.05(11) . 1_455
S32 S11 S21 60.58(6) . 1_455
N42 S11 S21 115.86(10) . 1_455
N11 S11 S42 145.7(2) . .
S12 S11 S42 68.17(8) . .
S21 S11 S42 63.11(6) . .
N32 S11 S42 57.70(11) . .
S32 S11 S42 48.96(5) . .
N42 S11 S42 23.88(9) . .
S21 S11 S42 109.48(6) 1_455 .
N12 S12 S11 94.6(2) . .
N12 S12 S22 89.4(2) . .
S11 S12 S22 89.76(9) . .
N12 S12 N22 76.8(2) . 2_665
S11 S12 N22 155.82(14) . 2_665
S22 S12 N22 112.40(12) . 2_665
N12 S12 S32 156.9(2) . .
S11 S12 S32 74.07(8) . .
S22 S12 S32 110.15(7) . .
N22 S12 S32 105.26(11) 2_665 .
N12 S12 S42 148.4(2) . .
S11 S12 S42 80.83(8) . .
S22 S12 S42 59.49(6) . .
N22 S12 S42 118.15(11) 2_665 .
S32 S12 S42 51.06(5) . .
N12 S12 S22 102.1(2) . 1_455
S11 S12 S22 89.22(9) . 1_455
S22 S12 S22 168.51(8) . 1_455
N22 S12 S22 70.99(11) 2_665 1_455
S32 S12 S22 58.63(5) . 1_455
S42 S12 S22 109.07(6) . 1_455
C10 N11 S11 114.5(5) . .
C10 N11 N21 87.3(4) . .
S11 N11 N21 91.0(2) . .
C10 N12 S12 114.0(5) . .
C10 N12 N22 91.0(4) . .
S12 N12 N22 90.5(3) . .
C10 N12 S22 137.6(4) . 2_665
S12 N12 S22 103.0(2) . 2_665
N22 N12 S22 109.11(19) . 2_665
N11 C10 N12 122.6(6) . .
N11 C10 C11 118.1(6) . .
N12 C10 C11 119.3(6) . .
C16 C11 C12 119.9(6) . .
C16 C11 C10 120.4(6) . .
C12 C11 C10 119.7(6) . .
C13 C12 C11 118.6(6) . .
C13 C12 H12A 120.7 . .
C11 C12 H12A 120.7 . .
F13 C13 C14 118.3(6) . .
F13 C13 C12 118.6(6) . .
C14 C13 C12 123.0(6) . .
C13 C14 C15 117.0(6) . .
C13 C14 H14A 121.5 . .
C15 C14 H14A 121.5 . .
F15 C15 C14 118.2(6) . .
F15 C15 C16 118.8(6) . .
C14 C15 C16 123.1(6) . .
C15 F15 S42 119.0(4) . 2_665
C15 F15 S41 151.5(4) . 2_665
S42 F15 S41 41.71(7) 2_665 2_665
C15 F15 S31 122.8(4) . 1_645
S42 F15 S31 117.30(13) 2_665 1_645
S41 F15 S31 77.02(10) 2_665 1_645
C15 C16 C11 118.5(6) . .
C15 C16 H16A 120.8 . .
C11 C16 H16A 120.8 . .
N21 S21 S22 94.3(2) . .
N21 S21 S11 96.3(2) . .
S22 S21 S11 89.63(9) . .
N21 S21 N42 167.2(2) . .
S22 S21 N42 89.15(12) . .
S11 S21 N42 71.32(12) . .
N21 S21 N32 125.7(2) . 1_655
S22 S21 N32 95.43(12) . 1_655
S11 S21 N32 136.94(10) . 1_655
N42 S21 N32 66.05(14) . 1_655
N21 S21 S42 153.9(2) . .
S22 S21 S42 64.42(7) . .
S11 S21 S42 70.02(6) . .
N42 S21 S42 24.95(10) . .
N32 S21 S42 73.89(10) 1_655 .
N21 S21 S32 128.0(2) . 1_655
S22 S21 S32 71.02(8) . 1_655
S11 S21 S32 131.67(7) . 1_655
N42 S21 S32 64.78(11) . 1_655
N32 S21 S32 24.52(9) 1_655 1_655
S42 S21 S32 61.66(6) . 1_655
N22 S22 S21 94.2(2) . .
N22 S22 S12 94.8(2) . .
S21 S22 S12 90.25(9) . .
N22 S22 S42 164.1(2) . .
S21 S22 S42 82.47(8) . .
S12 S22 S42 69.76(6) . .
N22 S22 S32 128.6(2) . 1_655
S21 S22 S32 77.01(8) . 1_655
S12 S22 S32 135.02(7) . 1_655
S42 S22 S32 65.91(6) . 1_655
C20 N21 S21 114.3(5) . .
C20 N21 N11 94.2(4) . .
S21 N21 N11 83.8(2) . .
C20 N22 S22 114.2(5) . .
C20 N22 N12 91.7(4) . .
S22 N22 N12 85.3(2) . .
N21 C20 N22 123.0(6) . .
N21 C20 C21 118.8(6) . .
N22 C20 C21 118.1(6) . .
C26 C21 C22 119.7(6) . .
C26 C21 C20 120.8(6) . .
C22 C21 C20 119.5(6) . .
C23 C22 C21 118.2(6) . .
C23 C22 H22A 120.9 . .
C21 C22 H22A 120.9 . .
F23 C23 C24 118.0(6) . .
F23 C23 C22 118.2(6) . .
C24 C23 C22 123.8(6) . .
C23 C24 C25 116.4(6) . .
C23 C24 H24A 121.8 . .
C25 C24 H24A 121.8 . .
C24 C25 F25 117.9(6) . .
C24 C25 C26 123.7(6) . .
F25 C25 C26 118.4(6) . .
C25 F25 S32 123.0(4) . 2_665
C25 F25 S31 146.2(4) . 2_665
S32 F25 S31 40.32(7) 2_665 2_665
C25 C26 C21 118.3(6) . .
C25 C26 H26A 120.8 . .
C21 C26 H26A 120.8 . .
N31 S31 S32 94.0(2) . .
N31 S31 S41 89.5(2) . .
S32 S31 S41 89.66(9) . .
N31 S31 S41 97.3(2) . 1_455
S32 S31 S41 99.37(9) . 1_455
S41 S31 S41 168.24(8) . 1_455
N32 S32 S31 94.7(2) . .
N32 S32 S42 90.9(2) . .
S31 S32 S42 90.16(9) . .
N32 S32 S12 100.0(2) . .
S31 S32 S12 152.43(10) . .
S42 S32 S12 66.57(6) . .
N32 S32 S11 66.9(2) . .
S31 S32 S11 152.73(9) . .
S42 S32 S11 71.11(6) . .
S12 S32 S11 33.26(5) . .
N32 S32 S42 102.0(2) . 1_455
S31 S32 S42 80.45(8) . 1_455
S42 S32 S42 164.56(8) . 1_455
S12 S32 S42 118.50(6) . 1_455
S11 S32 S42 121.71(7) . 1_455
C30 N31 S31 114.5(4) . .
C30 N31 N41 87.9(4) . .
S31 N31 N41 90.4(2) . .
C30 N32 S32 114.1(5) . .
C30 N32 N42 94.3(4) . .
S32 N32 N42 89.0(2) . .
C30 N32 S11 152.3(4) . .
S32 N32 S11 87.0(2) . .
N42 N32 S11 67.12(14) . .
N31 C30 N32 122.6(6) . .
N31 C30 C31 118.6(5) . .
N32 C30 C31 118.8(6) . .
C32 C31 C36 119.6(6) . .
C32 C31 C30 119.9(6) . .
C36 C31 C30 120.5(6) . .
C33 C32 C31 119.5(6) . .
C33 C32 H32A 120.3 . .
C31 C32 H32A 120.3 . .
F33 C33 C34 118.1(6) . .
F33 C33 C32 119.4(6) . .
C34 C33 C32 122.5(6) . .
C33 C34 C35 116.2(6) . .
C33 C34 H34A 121.9 . .
C35 C34 H34A 121.9 . .
C36 C35 F35 118.4(6) . .
C36 C35 C34 124.4(6) . .
F35 C35 C34 117.3(6) . .
C35 F35 S21 127.1(4) . 2_666
C35 C36 C31 117.8(6) . .
C35 C36 H36A 121.1 . .
C31 C36 H36A 121.1 . .
N41 S41 S42 93.8(2) . .
N41 S41 S31 93.2(2) . .
S42 S41 S31 91.50(9) . .
N42 S42 S41 94.6(2) . .
N42 S42 S32 92.2(2) . .
S41 S42 S32 88.50(9) . .
N42 S42 S22 89.3(2) . .
S41 S42 S22 158.30(10) . .
S32 S42 S22 112.71(7) . .
N42 S42 S12 97.1(2) . .
S41 S42 S12 148.90(9) . .
S32 S42 S12 62.38(6) . .
S22 S42 S12 50.75(5) . .
N42 S42 S21 56.4(2) . .
S41 S42 S21 146.97(9) . .
S32 S42 S21 106.46(7) . .
S22 S42 S21 33.11(5) . .
S12 S42 S21 59.51(5) . .
N42 S42 S11 66.8(2) . .
S41 S42 S11 140.97(9) . .
S32 S42 S11 59.93(6) . .
S22 S42 S11 59.58(6) . .
S12 S42 S11 31.00(4) . .
S21 S42 S11 46.87(5) . .
C40 N41 S41 114.8(4) . .
C40 N41 N31 96.7(4) . .
S41 N41 N31 86.8(2) . .
C40 N42 S42 114.8(5) . .
C40 N42 S21 143.0(4) . .
S42 N42 S21 98.6(2) . .
C40 N42 N32 87.6(4) . .
S42 N42 N32 87.7(2) . .
S21 N42 N32 110.26(19) . .
C40 N42 S11 137.6(4) . .
S42 N42 S11 89.3(2) . .
S21 N42 S11 53.17(10) . .
N32 N42 S11 57.60(13) . .
N42 C40 N41 122.0(6) . .
N42 C40 C41 120.0(6) . .
N41 C40 C41 118.0(6) . .
C42 C41 C46 120.0(6) . .
C42 C41 C40 120.4(6) . .
C46 C41 C40 119.5(6) . .
C43 C42 C41 119.3(6) . .
C43 C42 H42A 120.4 . .
C41 C42 H42A 120.4 . .
F43 C43 C42 119.1(6) . .
F43 C43 C44 118.0(6) . .
C42 C43 C44 122.9(7) . .
C45 C44 C43 116.1(6) . .
C45 C44 H44A 122.0 . .
C43 C44 H44A 122.0 . .
F45 C45 C44 117.3(6) . .
F45 C45 C46 118.7(6) . .
C44 C45 C46 124.0(6) . .
C45 C46 C41 117.7(6) . .
C45 C46 H46A 121.2 . .
C41 C46 H46A 121.2 . .

loop_
_geom_bond_atom_site_label_1
_geom_bond_atom_site_label_2
_geom_bond_distance
_geom_bond_site_symmetry_2
S11 N11 1.627(5) .
S11 S12 2.091(3) .
S11 S21 3.113(3) .
S11 N32 3.376(6) .
S11 S32 3.666(3) .
S11 N42 3.684(6) .
S11 S21 3.965(3) 1_455
S11 S42 4.008(3) .
S12 N12 1.626(5) .
S12 S22 3.111(3) .
S12 N22 3.276(6) 2_665
S12 S32 3.640(3) .
S12 S42 3.769(3) .
S12 S22 3.982(3) 1_455
N11 C10 1.330(8) .
N11 N21 3.260(8) .
N12 C10 1.343(8) .
N12 N22 3.231(8) .
N12 S22 3.284(6) 2_665
C10 C11 1.473(8) .
C11 C16 1.391(9) .
C11 C12 1.396(9) .
C12 C13 1.378(8) .
C12 H12A 0.9500 .
C13 F13 1.345(7) .
C13 C14 1.368(9) .
C14 C15 1.373(9) .
C14 H14A 0.9500 .
C15 F15 1.359(7) .
C15 C16 1.378(9) .
F15 S42 2.936(5) 2_665
F15 S41 2.938(4) 2_665
F15 S31 3.361(4) 1_645
C16 H16A 0.9500 .
S21 N21 1.631(5) .
S21 S22 2.096(3) .
S21 N42 3.205(6) .
S21 N32 3.763(6) 1_655
S21 S42 3.804(3) .
S21 S32 3.858(3) 1_655
S22 N22 1.626(5) .
S22 S42 3.461(3) .
S22 S32 3.744(3) 1_655
N21 C20 1.321(8) .
N22 C20 1.338(8) .
C20 C21 1.477(8) .
C21 C26 1.385(9) .
C21 C22 1.403(9) .
C22 C23 1.373(9) .
C22 H22A 0.9500 .
C23 F23 1.354(7) .
C23 C24 1.360(9) .
C24 C25 1.369(9) .
C24 H24A 0.9500 .
C25 F25 1.370(7) .
C25 C26 1.377(9) .
F25 S32 3.017(5) 2_665
F25 S31 3.062(4) 2_665
C26 H26A 0.9500 .
S31 N31 1.632(5) .
S31 S32 2.096(3) .
S31 S41 3.150(3) .
S31 S41 3.945(3) 1_455
S32 N32 1.621(6) .
S32 S42 3.195(3) .
S32 S42 3.927(3) 1_455
N31 C30 1.330(8) .
N31 N41 3.227(8) .
N32 C30 1.341(8) .
N32 N42 3.286(8) .
C30 C31 1.477(8) .
C31 C32 1.385(9) .
C31 C36 1.403(9) .
C32 C33 1.374(9) .
C32 H32A 0.9500 .
C33 F33 1.333(7) .
C33 C34 1.372(9) .
C34 C35 1.379(10) .
C34 H34A 0.9500 .
C35 C36 1.359(9) .
C35 F35 1.366(7) .
F35 S21 3.255(5) 2_666
C36 H36A 0.9500 .
S41 N41 1.630(5) .
S41 S42 2.091(2) .
S42 N42 1.623(6) .
N41 C40 1.339(8) .
N42 C40 1.327(8) .
C40 C41 1.485(9) .
C41 C42 1.381(9) .
C41 C46 1.395(8) .
C42 C43 1.364(9) .
C42 H42A 0.9500 .
C43 F43 1.351(8) .
C43 C44 1.378(9) .
C44 C45 1.370(10) .
C44 H44A 0.9500 .
C45 F45 1.366(7) .
C45 C46 1.371(9) .
C46 H46A 0.9500 .

loop_
_geom_torsion_atom_site_label_1
_geom_torsion_atom_site_label_2
_geom_torsion_atom_site_label_3
_geom_torsion_atom_site_label_4
_geom_torsion
_geom_torsion_site_symmetry_1
_geom_torsion_site_symmetry_4
N11 S11 S12 N12 -1.1(3) . .
S21 S11 S12 N12 87.8(2) . .
N32 S11 S12 N12 -161.6(2) . .
S32 S11 S12 N12 -159.5(2) . .
N42 S11 S12 N12 143.3(2) . .
S21 S11 S12 N12 -100.8(2) 1_455 .
S42 S11 S12 N12 148.5(2) . .
N11 S11 S12 S22 -90.5(2) . .
S21 S11 S12 S22 -1.61(6) . .
N32 S11 S12 S22 108.98(12) . .
S32 S11 S12 S22 111.07(7) . .
N42 S11 S12 S22 53.90(10) . .
S21 S11 S12 S22 169.80(5) 1_455 .
S42 S11 S12 S22 59.09(6) . .
N11 S11 S12 N22 66.6(4) . 2_665
S21 S11 S12 N22 155.5(3) . 2_665
N32 S11 S12 N22 -93.9(3) . 2_665
S32 S11 S12 N22 -91.9(3) . 2_665
N42 S11 S12 N22 -149.0(3) . 2_665
S21 S11 S12 N22 -33.1(3) 1_455 2_665
S42 S11 S12 N22 -143.8(3) . 2_665
N11 S11 S12 S32 158.4(2) . .
S21 S11 S12 S32 -112.68(7) . .
N32 S11 S12 S32 -2.09(11) . .
N42 S11 S12 S32 -57.17(10) . .
S21 S11 S12 S32 58.73(5) 1_455 .
S42 S11 S12 S32 -51.97(5) . .
N11 S11 S12 S42 -149.6(2) . .
S21 S11 S12 S42 -60.71(6) . .
N32 S11 S12 S42 49.88(11) . .
S32 S11 S12 S42 51.97(5) . .
N42 S11 S12 S42 -5.19(9) . .
S21 S11 S12 S42 110.70(6) 1_455 .
N11 S11 S12 S22 100.9(2) . 1_455
S21 S11 S12 S22 -170.17(5) . 1_455
N32 S11 S12 S22 -59.58(11) . 1_455
S32 S11 S12 S22 -57.49(5) . 1_455
N42 S11 S12 S22 -114.66(10) . 1_455
S21 S11 S12 S22 1.24(5) 1_455 1_455
S42 S11 S12 S22 -109.46(6) . 1_455
S12 S11 N11 C10 1.5(5) . .
S21 S11 N11 C10 -88.7(5) . .
N32 S11 N11 C10 125.6(6) . .
S32 S11 N11 C10 58.3(8) . .
N42 S11 N11 C10 -97.1(6) . .
S21 S11 N11 C10 93.1(5) 1_455 .
S42 S11 N11 C10 -55.1(7) . .
S12 S11 N11 N21 88.98(15) . .
S21 S11 N11 N21 -1.23(13) . .
N32 S11 N11 N21 -147.0(5) . .
S32 S11 N11 N21 145.8(4) . .
N42 S11 N11 N21 -9.6(4) . .
S21 S11 N11 N21 -179.45(12) 1_455 .
S42 S11 N11 N21 32.4(4) . .
S11 S12 N12 C10 0.5(5) . .
S22 S12 N12 C10 90.3(5) . .
N22 S12 N12 C10 -156.6(5) 2_665 .
S32 S12 N12 C10 -58.5(8) . .
S42 S12 N12 C10 80.5(6) . .
S22 S12 N12 C10 -89.6(5) 1_455 .
S11 S12 N12 N22 -90.76(16) . .
S22 S12 N12 N22 -1.05(14) . .
N22 S12 N12 N22 112.14(17) 2_665 .
S32 S12 N12 N22 -149.8(5) . .
S42 S12 N12 N22 -10.8(5) . .
S22 S12 N12 N22 179.05(12) 1_455 .
S11 S12 N12 S22 159.49(15) . 2_665
S22 S12 N12 S22 -110.80(16) . 2_665
N22 S12 N12 S22 2.39(15) 2_665 2_665
S32 S12 N12 S22 100.4(5) . 2_665
S42 S12 N12 S22 -120.6(3) . 2_665
S22 S12 N12 S22 69.30(18) 1_455 2_665
S11 N11 C10 N12 -1.5(9) . .
N21 N11 C10 N12 -91.4(6) . .
S11 N11 C10 C11 177.3(4) . .
N21 N11 C10 C11 87.4(5) . .
S12 N12 C10 N11 0.5(9) . .
N22 N12 C10 N11 91.4(6) . .
S22 N12 C10 N11 -148.3(5) 2_665 .
S12 N12 C10 C11 -178.3(5) . .
N22 N12 C10 C11 -87.4(5) . .
S22 N12 C10 C11 32.9(9) 2_665 .
N11 C10 C11 C16 -168.4(6) . .
N12 C10 C11 C16 10.4(9) . .
N11 C10 C11 C12 8.9(9) . .
N12 C10 C11 C12 -172.2(6) . .
C16 C11 C12 C13 -0.3(9) . .
C10 C11 C12 C13 -177.6(6) . .
C11 C12 C13 F13 178.9(6) . .
C11 C12 C13 C14 0.2(10) . .
F13 C13 C14 C15 -178.3(6) . .
C12 C13 C14 C15 0.4(10) . .
C13 C14 C15 F15 178.3(6) . .
C13 C14 C15 C16 -1.0(10) . .
C14 C15 F15 S42 156.4(5) . 2_665
C16 C15 F15 S42 -24.3(8) . 2_665
C14 C15 F15 S41 116.6(8) . 2_665
C16 C15 F15 S41 -64.1(12) . 2_665
C14 C15 F15 S31 -12.2(8) . 1_645
C16 C15 F15 S31 167.1(4) . 1_645
F15 C15 C16 C11 -178.3(6) . .
C14 C15 C16 C11 1.0(10) . .
C12 C11 C16 C15 -0.3(9) . .
C10 C11 C16 C15 177.0(6) . .
N11 S11 S21 N21 2.5(3) . .
S12 S11 S21 N21 -91.8(2) . .
N32 S11 S21 N21 168.7(2) . .
S32 S11 S21 N21 -163.3(2) . .
N42 S11 S21 N21 176.5(2) . .
S21 S11 S21 N21 170.7(5) 1_455 .
S42 S11 S21 N21 -157.0(2) . .
N11 S11 S21 S22 96.7(2) . .
S12 S11 S21 S22 2.39(9) . .
N32 S11 S21 S22 -97.09(13) . .
S32 S11 S21 S22 -69.04(9) . .
N42 S11 S21 S22 -89.23(13) . .
S21 S11 S21 S22 -95.0(5) 1_455 .
S42 S11 S21 S22 -62.80(7) . .
N11 S11 S21 N42 -174.0(2) . .
S12 S11 S21 N42 91.63(13) . .
N32 S11 S21 N42 -7.86(15) . .
S32 S11 S21 N42 20.20(12) . .
S21 S11 S21 N42 -5.8(6) 1_455 .
S42 S11 S21 N42 26.43(11) . .
N11 S11 S21 N32 -165.7(2) . 1_655
S12 S11 S21 N32 99.96(16) . 1_655
N32 S11 S21 N32 0.48(12) . 1_655
S32 S11 S21 N32 28.53(17) . 1_655
N42 S11 S21 N32 8.34(17) . 1_655
S21 S11 S21 N32 2.5(6) 1_455 1_655
S42 S11 S21 N32 34.77(15) . 1_655
N11 S11 S21 S42 159.5(2) . .
S12 S11 S21 S42 65.20(8) . .
N32 S11 S21 S42 -34.29(11) . .
S32 S11 S21 S42 -6.23(6) . .
N42 S11 S21 S42 -26.43(11) . .
S21 S11 S21 S42 -32.2(5) 1_455 .
N11 S11 S21 S32 160.5(2) . 1_655
S12 S11 S21 S32 66.21(11) . 1_655
N32 S11 S21 S32 -33.27(14) . 1_655
S32 S11 S21 S32 -5.21(10) . 1_655
N42 S11 S21 S32 -25.41(12) . 1_655
S21 S11 S21 S32 -31.2(6) 1_455 1_655
S42 S11 S21 S32 1.02(7) . 1_655
N21 S21 S22 N22 -0.2(3) . .
S11 S21 S22 N22 -96.4(2) . .
N42 S21 S22 N22 -167.8(2) . .
N32 S21 S22 N22 126.4(2) 1_655 .
S42 S21 S22 N22 -164.4(2) . .
S32 S21 S22 N22 128.7(2) 1_655 .
N21 S21 S22 S12 94.7(2) . .
S11 S21 S22 S12 -1.61(6) . .
N42 S21 S22 S12 -72.93(12) . .
N32 S21 S22 S12 -138.77(10) 1_655 .
S42 S21 S22 S12 -69.54(6) . .
S32 S21 S22 S12 -136.46(7) 1_655 .
N21 S21 S22 S42 164.2(2) . .
S11 S21 S22 S42 67.94(6) . .
N42 S21 S22 S42 -3.38(11) . .
N32 S21 S22 S42 -69.23(10) 1_655 .
S32 S21 S22 S42 -66.92(6) 1_655 .
N21 S21 S22 S32 -128.9(2) . 1_655
S11 S21 S22 S32 134.86(6) . 1_655
N42 S21 S22 S32 63.54(11) . 1_655
N32 S21 S22 S32 -2.31(9) 1_655 1_655
S42 S21 S22 S32 66.92(6) . 1_655
N12 S12 S22 N22 2.1(3) . .
S11 S12 S22 N22 96.7(2) . .
N22 S12 S22 N22 -73.4(2) 2_665 .
S32 S12 S22 N22 169.6(2) . .
S42 S12 S22 N22 176.2(2) . .
S22 S12 S22 N22 -178.4(4) 1_455 .
N12 S12 S22 S21 -92.2(2) . .
S11 S12 S22 S21 2.39(9) . .
N22 S12 S22 S21 -167.67(12) 2_665 .
S32 S12 S22 S21 75.30(9) . .
S42 S12 S22 S21 81.87(8) . .
S22 S12 S22 S21 87.3(4) 1_455 .
N12 S12 S22 S42 -174.1(2) . .
S11 S12 S22 S42 -79.48(8) . .
N22 S12 S22 S42 110.46(12) 2_665 .
S32 S12 S22 S42 -6.58(6) . .
S22 S12 S22 S42 5.4(4) 1_455 .
N12 S12 S22 S32 -163.9(2) . 1_655
S11 S12 S22 S32 -69.32(12) . 1_655
N22 S12 S22 S32 120.61(13) 2_665 1_655
S32 S12 S22 S32 3.58(11) . 1_655
S42 S12 S22 S32 10.16(8) . 1_655
S22 S12 S22 S32 15.6(5) 1_455 1_655
S22 S21 N21 C20 0.5(5) . .
S11 S21 N21 C20 90.6(5) . .
N42 S21 N21 C20 105.6(11) . .
N32 S21 N21 C20 -99.3(5) 1_655 .
S42 S21 N21 C20 34.3(8) . .
S32 S21 N21 C20 -68.7(5) 1_655 .
S22 S21 N21 N11 -91.34(14) . .
S11 S21 N21 N11 -1.24(14) . .
N42 S21 N21 N11 13.7(11) . .
N32 S21 N21 N11 168.84(18) 1_655 .
S42 S21 N21 N11 -57.5(5) . .
S32 S21 N21 N11 -160.50(16) 1_655 .
C10 N11 N21 C20 2.8(5) . .
S11 N11 N21 C20 -111.7(4) . .
C10 N11 N21 S21 116.8(4) . .
S11 N11 N21 S21 2.4(3) . .
S21 S22 N22 C20 -0.2(5) . .
S12 S22 N22 C20 -90.8(5) . .
S42 S22 N22 C20 -77.5(10) . .
S32 S22 N22 C20 76.6(5) 1_655 .
S21 S22 N22 N12 89.55(15) . .
S12 S22 N22 N12 -1.05(14) . .
S42 S22 N22 N12 12.2(8) . .
S32 S22 N22 N12 166.30(16) 1_655 .
C10 N12 N22 C20 2.1(5) . .
S12 N12 N22 C20 116.1(4) . .
S22 N12 N22 C20 -139.9(4) 2_665 .
C10 N12 N22 S22 -112.0(4) . .
S12 N12 N22 S22 2.0(3) . .
S22 N12 N22 S22 106.0(2) 2_665 .
S21 N21 C20 N22 -0.8(9) . .
N11 N21 C20 N22 84.3(6) . .
S21 N21 C20 C21 177.0(4) . .
N11 N21 C20 C21 -97.9(5) . .
S22 N22 C20 N21 0.7(9) . .
N12 N22 C20 N21 -84.9(6) . .
S22 N22 C20 C21 -177.2(4) . .
N12 N22 C20 C21 97.2(5) . .
N21 C20 C21 C26 -168.6(6) . .
N22 C20 C21 C26 9.4(9) . .
N21 C20 C21 C22 12.3(9) . .
N22 C20 C21 C22 -169.8(6) . .
C26 C21 C22 C23 -0.2(9) . .
C20 C21 C22 C23 178.9(6) . .
C21 C22 C23 F23 -179.8(6) . .
C21 C22 C23 C24 0.3(10) . .
F23 C23 C24 C25 -179.9(6) . .
C22 C23 C24 C25 0.1(10) . .
C23 C24 C25 F25 179.0(6) . .
C23 C24 C25 C26 -0.5(10) . .
C24 C25 F25 S32 145.8(5) . 2_665
C26 C25 F25 S32 -34.6(8) . 2_665
C24 C25 F25 S31 97.3(8) . 2_665
C26 C25 F25 S31 -83.1(9) . 2_665
C24 C25 C26 C21 0.6(10) . .
F25 C25 C26 C21 -178.9(6) . .
C22 C21 C26 C25 -0.2(9) . .
C20 C21 C26 C25 -179.4(6) . .
N31 S31 S32 N32 -1.1(3) . .
S41 S31 S32 N32 88.4(2) . .
S41 S31 S32 N32 -99.2(2) 1_455 .
N31 S31 S32 S42 -92.0(2) . .
S41 S31 S32 S42 -2.57(6) . .
S41 S31 S32 S42 169.87(6) 1_455 .
N31 S31 S32 S12 -123.4(3) . .
S41 S31 S32 S12 -33.9(2) . .
S41 S31 S32 S12 138.50(18) 1_455 .
N31 S31 S32 S11 -46.5(3) . .
S41 S31 S32 S11 42.9(2) . .
S41 S31 S32 S11 -144.64(19) 1_455 .
N31 S31 S32 S42 100.3(2) . 1_455
S41 S31 S32 S42 -170.25(6) . 1_455
S41 S31 S32 S42 2.18(5) 1_455 1_455
N12 S12 S32 N32 67.1(6) . .
S11 S12 S32 N32 4.4(2) . .
S22 S12 S32 N32 -79.3(2) . .
N22 S12 S32 N32 159.3(2) 2_665 .
S42 S12 S32 N32 -86.6(2) . .
S22 S12 S32 N32 103.4(2) 1_455 .
N12 S12 S32 S31 -171.7(5) . .
S11 S12 S32 S31 125.6(2) . .
S22 S12 S32 S31 41.8(2) . .
N22 S12 S32 S31 -79.5(2) 2_665 .
S42 S12 S32 S31 34.56(19) . .
S22 S12 S32 S31 -135.4(2) 1_455 .
N12 S12 S32 S42 153.8(6) . .
S11 S12 S32 S42 91.01(9) . .
S22 S12 S32 S42 7.29(7) . .
N22 S12 S32 S42 -114.10(12) 2_665 .
S22 S12 S32 S42 -169.93(7) 1_455 .
N12 S12 S32 S11 62.7(5) . .
S22 S12 S32 S11 -83.72(9) . .
N22 S12 S32 S11 154.89(14) 2_665 .
S42 S12 S32 S11 -91.01(9) . .
S22 S12 S32 S11 99.07(9) 1_455 .
N12 S12 S32 S42 -42.5(6) . 1_455
S11 S12 S32 S42 -105.24(10) . 1_455
S22 S12 S32 S42 171.04(6) . 1_455
N22 S12 S32 S42 49.66(13) 2_665 1_455
S42 S12 S32 S42 163.76(9) . 1_455
S22 S12 S32 S42 -6.17(6) 1_455 1_455
N11 S11 S32 N32 123.8(5) . .
S12 S11 S32 N32 -175.3(2) . .
S21 S11 S32 N32 -92.1(2) . .
N42 S11 S32 N32 -72.8(2) . .
S21 S11 S32 N32 83.5(2) 1_455 .
S42 S11 S32 N32 -99.5(2) . .
N11 S11 S32 S31 174.4(5) . .
S12 S11 S32 S31 -124.7(2) . .
S21 S11 S32 S31 -41.5(2) . .
N32 S11 S32 S31 50.6(3) . .
N42 S11 S32 S31 -22.2(2) . .
S21 S11 S32 S31 134.1(2) 1_455 .
S42 S11 S32 S31 -48.9(2) . .
N11 S11 S32 S42 -136.7(5) . .
S12 S11 S32 S42 -75.83(8) . .
S21 S11 S32 S42 7.38(7) . .
N32 S11 S32 S42 99.5(2) . .
N42 S11 S32 S42 26.69(10) . .
S21 S11 S32 S42 -176.97(6) 1_455 .
N11 S11 S32 S12 -60.9(5) . .
S21 S11 S32 S12 83.21(9) . .
N32 S11 S32 S12 175.3(2) . .
N42 S11 S32 S12 102.52(13) . .
S21 S11 S32 S12 -101.14(9) 1_455 .
S42 S11 S32 S12 75.83(8) . .
N11 S11 S32 S42 33.7(5) . 1_455
S12 S11 S32 S42 94.63(10) . 1_455
S21 S11 S32 S42 177.83(6) . 1_455
N32 S11 S32 S42 -90.1(2) . 1_455
N42 S11 S32 S42 -162.85(12) . 1_455
S21 S11 S32 S42 -6.51(6) 1_455 1_455
S42 S11 S32 S42 170.46(9) . 1_455
S32 S31 N31 C30 -0.2(5) . .
S41 S31 N31 C30 -89.8(5) . .
S41 S31 N31 C30 99.8(5) 1_455 .
S32 S31 N31 N41 87.61(15) . .
S41 S31 N31 N41 -2.02(13) . .
S41 S31 N31 N41 -172.40(12) 1_455 .
S31 S32 N32 C30 2.2(5) . .
S42 S32 N32 C30 92.5(5) . .
S12 S32 N32 C30 158.8(4) . .
S11 S32 N32 C30 161.4(5) . .
S42 S32 N32 C30 -79.0(5) 1_455 .
S31 S32 N32 N42 -92.06(15) . .
S42 S32 N32 N42 -1.83(13) . .
S12 S32 N32 N42 64.53(15) . .
S11 S32 N32 N42 67.14(14) . .
S42 S32 N32 N42 -173.27(11) 1_455 .
S31 S32 N32 S11 -159.20(11) . .
S42 S32 N32 S11 -68.96(11) . .
S12 S32 N32 S11 -2.61(13) . .
S42 S32 N32 S11 119.59(10) 1_455 .
N11 S11 N32 C30 100.0(11) . .
S12 S11 N32 C30 -136.7(9) . .
S21 S11 N32 C30 -43.1(10) . .
S32 S11 N32 C30 -141.3(11) . .
N42 S11 N32 C30 -51.0(9) . .
S21 S11 N32 C30 137.2(10) 1_455 .
S42 S11 N32 C30 -79.6(9) . .
N11 S11 N32 S32 -118.8(6) . .
S12 S11 N32 S32 4.5(2) . .
S21 S11 N32 S32 98.1(2) . .
N42 S11 N32 S32 90.2(2) . .
S21 S11 N32 S32 -81.5(2) 1_455 .
S42 S11 N32 S32 61.65(19) . .
N11 S11 N32 N42 151.0(6) . .
S12 S11 N32 N42 -85.72(15) . .
S21 S11 N32 N42 7.88(15) . .
S32 S11 N32 N42 -90.2(2) . .
S21 S11 N32 N42 -171.77(15) 1_455 .
S42 S11 N32 N42 -28.59(11) . .
S31 N31 C30 N32 2.0(8) . .
N41 N31 C30 N32 -87.4(6) . .
S31 N31 C30 C31 -179.2(4) . .
N41 N31 C30 C31 91.4(5) . .
S32 N32 C30 N31 -3.1(8) . .
N42 N32 C30 N31 87.8(6) . .
S11 N32 C30 N31 133.7(8) . .
S32 N32 C30 C31 178.1(4) . .
N42 N32 C30 C31 -91.0(5) . .
S11 N32 C30 C31 -45.1(12) . .
N31 C30 C31 C32 9.8(9) . .
N32 C30 C31 C32 -171.4(6) . .
N31 C30 C31 C36 -170.6(6) . .
N32 C30 C31 C36 8.3(9) . .
C36 C31 C32 C33 0.1(9) . .
C30 C31 C32 C33 179.8(6) . .
C31 C32 C33 F33 -179.3(6) . .
C31 C32 C33 C34 -1.0(10) . .
F33 C33 C34 C35 -180.0(6) . .
C32 C33 C34 C35 1.7(10) . .
C33 C34 C35 C36 -1.6(11) . .
C33 C34 C35 F35 179.2(6) . .
C36 C35 F35 S21 152.5(5) . 2_666
C34 C35 F35 S21 -28.2(8) . 2_666
F35 C35 C36 C31 179.9(6) . .
C34 C35 C36 C31 0.7(10) . .
C32 C31 C36 C35 0.0(9) . .
C30 C31 C36 C35 -179.6(6) . .
N31 S31 S41 N41 4.0(3) . .
S32 S31 S41 N41 -90.0(2) . .
S41 S31 S41 N41 129.6(4) 1_455 .
N31 S31 S41 S42 97.9(2) . .
S32 S31 S41 S42 3.92(9) . .
S41 S31 S41 S42 -136.4(4) 1_455 .
N41 S41 S42 N42 -1.4(3) . .
S31 S41 S42 N42 -94.7(2) . .
N41 S41 S42 S32 90.7(2) . .
S31 S41 S42 S32 -2.57(6) . .
N41 S41 S42 S22 -101.1(3) . .
S31 S41 S42 S22 165.7(2) . .
N41 S41 S42 S12 110.4(3) . .
S31 S41 S42 S12 17.16(18) . .
N41 S41 S42 S21 -28.0(3) . .
S31 S41 S42 S21 -121.24(16) . .
N41 S41 S42 S11 56.6(3) . .
S31 S41 S42 S11 -36.66(14) . .
N32 S32 S42 N42 3.7(3) . .
S31 S32 S42 N42 98.4(2) . .
S12 S32 S42 N42 -96.8(2) . .
S11 S32 S42 N42 -61.4(2) . .
S42 S32 S42 N42 150.6(3) 1_455 .
N32 S32 S42 S41 -90.8(2) . .
S31 S32 S42 S41 3.87(9) . .
S12 S32 S42 S41 168.65(8) . .
S11 S32 S42 S41 -155.93(8) . .
S42 S32 S42 S41 56.1(3) 1_455 .
N32 S32 S42 S22 93.9(2) . .
S31 S32 S42 S22 -171.45(8) . .
S12 S32 S42 S22 -6.66(6) . .
S11 S32 S42 S22 28.76(7) . .
S42 S32 S42 S22 -119.3(3) 1_455 .
N32 S32 S42 S12 100.5(2) . .
S31 S32 S42 S12 -164.78(9) . .
S11 S32 S42 S12 35.42(5) . .
S42 S32 S42 S12 -112.6(3) 1_455 .
N32 S32 S42 S21 59.3(2) . .
S31 S32 S42 S21 153.96(8) . .
S12 S32 S42 S21 -41.26(6) . .
S11 S32 S42 S21 -5.84(5) . .
S42 S32 S42 S21 -153.9(3) 1_455 .
N32 S32 S42 S11 65.1(2) . .
S31 S32 S42 S11 159.80(9) . .
S12 S32 S42 S11 -35.42(5) . .
S42 S32 S42 S11 -148.0(3) 1_455 .
N22 S22 S42 N42 85.6(8) . .
S21 S22 S42 N42 6.7(2) . .
S12 S22 S42 N42 99.8(2) . .
S32 S22 S42 N42 -72.4(2) 1_655 .
N22 S22 S42 S41 -173.7(8) . .
S21 S22 S42 S41 107.3(3) . .
S12 S22 S42 S41 -159.6(3) . .
S32 S22 S42 S41 28.2(2) 1_655 .
N22 S22 S42 S32 -6.5(8) . .
S21 S22 S42 S32 -85.43(10) . .
S12 S22 S42 S32 7.63(7) . .
S32 S22 S42 S32 -164.52(9) 1_655 .
N22 S22 S42 S12 -14.1(8) . .
S21 S22 S42 S12 -93.06(9) . .
S32 S22 S42 S12 -172.15(7) 1_655 .
N22 S22 S42 S21 78.9(8) . .
S12 S22 S42 S21 93.06(9) . .
S32 S22 S42 S21 -79.09(8) 1_655 .
N22 S22 S42 S11 22.4(8) . .
S21 S22 S42 S11 -56.56(8) . .
S12 S22 S42 S11 36.50(5) . .
S32 S22 S42 S11 -135.65(6) 1_655 .
N12 S12 S42 N42 -71.9(5) . .
S11 S12 S42 N42 11.9(2) . .
S22 S12 S42 N42 -83.2(2) . .
N22 S12 S42 N42 176.0(2) 2_665 .
S32 S12 S42 N42 88.8(2) . .
S22 S12 S42 N42 97.9(2) 1_455 .
N12 S12 S42 S41 176.9(4) . .
S11 S12 S42 S41 -99.27(18) . .
S22 S12 S42 S41 165.55(18) . .
N22 S12 S42 S41 64.8(2) 2_665 .
S32 S12 S42 S41 -22.39(16) . .
S22 S12 S42 S41 -13.30(19) 1_455 .
N12 S12 S42 S32 -160.7(4) . .
S11 S12 S42 S32 -76.88(9) . .
S22 S12 S42 S32 -172.05(7) . .
N22 S12 S42 S32 87.21(13) 2_665 .
S22 S12 S42 S32 9.09(6) 1_455 .
N12 S12 S42 S22 11.4(4) . .
S11 S12 S42 S22 95.18(9) . .
N22 S12 S42 S22 -100.73(14) 2_665 .
S32 S12 S42 S22 172.05(7) . .
S22 S12 S42 S22 -178.85(9) 1_455 .
N12 S12 S42 S21 -27.9(4) . .
S11 S12 S42 S21 55.90(8) . .
S22 S12 S42 S21 -39.28(6) . .
N22 S12 S42 S21 -140.01(14) 2_665 .
S32 S12 S42 S21 132.78(7) . .
S22 S12 S42 S21 141.87(7) 1_455 .
N12 S12 S42 S11 -83.8(4) . .
S22 S12 S42 S11 -95.18(9) . .
N22 S12 S42 S11 164.09(16) 2_665 .
S32 S12 S42 S11 76.88(9) . .
S22 S12 S42 S11 85.97(9) 1_455 .
N21 S21 S42 N42 150.1(6) . .
S22 S21 S42 N42 -172.0(3) . .
S11 S21 S42 N42 88.5(3) . .
N32 S21 S42 N42 -67.6(3) 1_655 .
S32 S21 S42 N42 -90.7(3) 1_655 .
N21 S21 S42 S41 -177.6(5) . .
S22 S21 S42 S41 -139.64(18) . .
S11 S21 S42 S41 120.79(17) . .
N42 S21 S42 S41 32.3(3) . .
N32 S21 S42 S41 -35.30(19) 1_655 .
S32 S21 S42 S41 -58.35(17) 1_655 .
N21 S21 S42 S32 68.5(5) . .
S22 S21 S42 S32 106.51(9) . .
S11 S21 S42 S32 6.93(6) . .
N42 S21 S42 S32 -81.5(3) . .
N32 S21 S42 S32 -149.16(11) 1_655 .
S32 S21 S42 S32 -172.20(8) 1_655 .
N21 S21 S42 S22 -38.0(5) . .
S11 S21 S42 S22 -99.57(9) . .
N42 S21 S42 S22 172.0(3) . .
N32 S21 S42 S22 104.33(12) 1_655 .
S32 S21 S42 S22 81.29(8) 1_655 .
N21 S21 S42 S12 25.8(5) . .
S22 S21 S42 S12 63.81(8) . .
S11 S21 S42 S12 -35.76(5) . .
N42 S21 S42 S12 -124.2(3) . .
N32 S21 S42 S12 168.14(10) 1_655 .
S32 S21 S42 S12 145.10(6) 1_655 .
N21 S21 S42 S11 61.6(5) . .
S22 S21 S42 S11 99.57(9) . .
N42 S21 S42 S11 -88.5(3) . .
N32 S21 S42 S11 -156.09(11) 1_655 .
S32 S21 S42 S11 -179.14(6) 1_655 .
N11 S11 S42 N42 -103.4(4) . .
S12 S11 S42 N42 -167.1(2) . .
S21 S11 S42 N42 -65.0(2) . .
N32 S11 S42 N42 76.3(2) . .
S32 S11 S42 N42 107.3(2) . .
S21 S11 S42 N42 110.1(2) 1_455 .
N11 S11 S42 S41 -170.4(4) . .
S12 S11 S42 S41 125.95(15) . .
S21 S11 S42 S41 -131.97(15) . .
N32 S11 S42 S41 9.34(17) . .
S32 S11 S42 S41 40.35(13) . .
N42 S11 S42 S41 -67.0(2) . .
S21 S11 S42 S41 43.14(15) 1_455 .
N11 S11 S42 S32 149.3(4) . .
S12 S11 S42 S32 85.60(9) . .
S21 S11 S42 S32 -172.31(7) . .
N32 S11 S42 S32 -31.01(11) . .
N42 S11 S42 S32 -107.3(2) . .
S21 S11 S42 S32 2.80(6) 1_455 .
N11 S11 S42 S22 0.3(4) . .
S12 S11 S42 S22 -63.43(8) . .
S21 S11 S42 S22 38.66(6) . .
N32 S11 S42 S22 179.97(12) . .
S32 S11 S42 S22 -149.03(7) . .
N42 S11 S42 S22 103.7(2) . .
S21 S11 S42 S22 -146.23(7) 1_455 .
N11 S11 S42 S12 63.7(4) . .
S21 S11 S42 S12 102.08(9) . .
N32 S11 S42 S12 -116.61(14) . .
S32 S11 S42 S12 -85.60(9) . .
N42 S11 S42 S12 167.1(2) . .
S21 S11 S42 S12 -82.81(9) 1_455 .
N11 S11 S42 S21 -38.4(4) . .
S12 S11 S42 S21 -102.08(9) . .
N32 S11 S42 S21 141.31(13) . .
S32 S11 S42 S21 172.31(7) . .
N42 S11 S42 S21 65.0(2) . .
S21 S11 S42 S21 175.11(8) 1_455 .
S42 S41 N41 C40 2.1(5) . .
S31 S41 N41 C40 93.8(5) . .
S42 S41 N41 N31 -93.74(15) . .
S31 S41 N41 N31 -2.03(13) . .
C30 N31 N41 C40 3.8(5) . .
S31 N31 N41 C40 -110.7(4) . .
C30 N31 N41 S41 118.4(4) . .
S31 N31 N41 S41 3.9(3) . .
S41 S42 N42 C40 0.5(5) . .
S32 S42 N42 C40 -88.1(5) . .
S22 S42 N42 C40 159.2(5) . .
S12 S42 N42 C40 -150.6(5) . .
S21 S42 N42 C40 163.5(6) . .
S11 S42 N42 C40 -143.9(5) . .
S41 S42 N42 S21 -163.00(14) . .
S32 S42 N42 S21 108.32(14) . .
S22 S42 N42 S21 -4.38(14) . .
S12 S42 N42 S21 45.88(17) . .
S11 S42 N42 S21 52.55(12) . .
S41 S42 N42 N32 86.85(15) . .
S32 S42 N42 N32 -1.83(13) . .
S22 S42 N42 N32 -114.53(13) . .
S12 S42 N42 N32 -64.26(14) . .
S21 S42 N42 N32 -110.1(2) . .
S11 S42 N42 N32 -57.60(13) . .
S41 S42 N42 S11 144.45(11) . .
S32 S42 N42 S11 55.77(10) . .
S22 S42 N42 S11 -56.93(10) . .
S12 S42 N42 S11 -6.66(12) . .
S21 S42 N42 S11 -52.55(12) . .
N21 S21 N42 C40 106.9(12) . .
S22 S21 N42 C40 -147.5(7) . .
S11 S21 N42 C40 122.6(7) . .
N32 S21 N42 C40 -51.2(7) 1_655 .
S42 S21 N42 C40 -154.7(9) . .
S32 S21 N42 C40 -78.1(7) 1_655 .
N21 S21 N42 S42 -98.4(10) . .
S22 S21 N42 S42 7.3(2) . .
S11 S21 N42 S42 -82.6(2) . .
N32 S21 N42 S42 103.6(3) 1_655 .
S32 S21 N42 S42 76.6(2) 1_655 .
N21 S21 N42 N32 -7.7(11) . .
S22 S21 N42 N32 97.96(18) . .
S11 S21 N42 N32 8.07(15) . .
N32 S21 N42 N32 -165.7(3) 1_655 .
S42 S21 N42 N32 90.7(3) . .
S32 S21 N42 N32 167.3(2) 1_655 .
N21 S21 N42 S11 -15.7(10) . .
S22 S21 N42 S11 89.89(9) . .
N32 S21 N42 S11 -173.78(13) 1_655 .
S42 S21 N42 S11 82.6(2) . .
S32 S21 N42 S11 159.25(10) 1_655 .
C30 N32 N42 C40 4.4(5) . .
S32 N32 N42 C40 118.5(4) . .
S11 N32 N42 C40 -154.4(4) . .
C30 N32 N42 S42 -110.5(4) . .
S32 N32 N42 S42 3.6(3) . .
S11 N32 N42 S42 90.7(2) . .
C30 N32 N42 S21 151.1(4) . .
S32 N32 N42 S21 -94.7(2) . .
S11 N32 N42 S21 -7.65(14) . .
C30 N32 N42 S11 158.8(4) . .
S32 N32 N42 S11 -87.1(2) . .
N11 S11 N42 C40 -121.0(7) . .
S12 S11 N42 C40 139.5(6) . .
S21 S11 N42 C40 -131.2(6) . .
N32 S11 N42 C40 39.8(6) . .
S32 S11 N42 C40 70.7(6) . .
S21 S11 N42 C40 47.8(6) 1_455 .
S42 S11 N42 C40 127.5(7) . .
N11 S11 N42 S42 111.5(4) . .
S12 S11 N42 S42 12.0(2) . .
S21 S11 N42 S42 101.3(2) . .
N32 S11 N42 S42 -87.7(2) . .
S32 S11 N42 S42 -56.81(18) . .
S21 S11 N42 S42 -79.7(2) 1_455 .
N11 S11 N42 S21 10.2(4) . .
S12 S11 N42 S21 -89.32(11) . .
N32 S11 N42 S21 171.02(17) . .
S32 S11 N42 S21 -158.11(13) . .
S21 S11 N42 S21 179.03(9) 1_455 .
S42 S11 N42 S21 -101.3(2) . .
N11 S11 N42 N32 -160.9(4) . .
S12 S11 N42 N32 99.65(15) . .
S21 S11 N42 N32 -171.02(17) . .
S32 S11 N42 N32 30.87(12) . .
S21 S11 N42 N32 8.01(15) 1_455 .
S42 S11 N42 N32 87.7(2) . .
S42 N42 C40 N41 0.9(9) . .
S21 N42 C40 N41 153.2(5) . .
N32 N42 C40 N41 -85.4(6) . .
S11 N42 C40 N41 -118.2(6) . .
S42 N42 C40 C41 178.5(5) . .
S21 N42 C40 C41 -29.2(11) . .
N32 N42 C40 C41 92.2(6) . .
S11 N42 C40 C41 59.4(9) . .
S41 N41 C40 N42 -2.3(9) . .
N31 N41 C40 N42 87.2(6) . .
S41 N41 C40 C41 -180.0(4) . .
N31 N41 C40 C41 -90.4(5) . .
N42 C40 C41 C42 -167.8(6) . .
N41 C40 C41 C42 9.8(9) . .
N42 C40 C41 C46 11.0(9) . .
N41 C40 C41 C46 -171.3(6) . .
C46 C41 C42 C43 -0.7(9) . .
C40 C41 C42 C43 178.1(6) . .
C41 C42 C43 F43 -177.9(6) . .
C41 C42 C43 C44 0.4(10) . .
F43 C43 C44 C45 178.4(6) . .
C42 C43 C44 C45 0.1(10) . .
C43 C44 C45 F45 179.8(6) . .
C43 C44 C45 C46 -0.2(10) . .
F45 C45 C46 C41 179.8(5) . .
C44 C45 C46 C41 -0.1(10) . .
C42 C41 C46 C45 0.6(9) . .
C40 C41 C46 C45 -178.2(6) . .
